data_7223081
loop_
_publ_author_name
'Peng, xingrong'
'Wang, Xia'
'Zhou, lin'
'Hou, Bo'
'Zuo, Zhi-Li'
'Qiu, Minghua'

_publ_section_title
;
 Ganocochlearic Acid A, A Rearranged Hexanorlanostane Triterpenoid, and
 Cytotoxic Triterpenoids from the Fruiting Bodies of Ganoderma cochlear
;
_journal_name_full 'RSC Adv.'
_journal_paper_doi 10.1039/C5RA16796E
_journal_year 2015
_chemical_absolute_configuration unk
_chemical_formula_moiety 'C27 H38 O6, H2 O'
_chemical_formula_sum 'C27 H40 O7'
_chemical_formula_weight 476.59
_chemical_name_systematic
; 
 ? 
;
_space_group_IT_number 1
_symmetry_cell_setting triclinic
_symmetry_space_group_name_Hall 'P 1'
_symmetry_space_group_name_H-M 'P 1'
_atom_sites_solution_hydrogens geom
_atom_sites_solution_primary direct
_atom_sites_solution_secondary difmap
_audit_creation_method SHELXL-97
_audit_update_record
;
2015-06-08 deposited with the CCDC.
2015-10-27 downloaded from the CCDC.
;
_cell_angle_alpha 89.962(4)
_cell_angle_beta 89.807(2)
_cell_angle_gamma 87.127(4)
_cell_formula_units_Z 2
_cell_length_a 8.1696(8)
_cell_length_b 11.5686(9)
_cell_length_c 13.0762(8)
_cell_measurement_reflns_used 7337
_cell_measurement_temperature 100(2)
_cell_measurement_theta_max 69.21
_cell_measurement_theta_min 3.83
_cell_volume 1234.28(17)
_computing_cell_refinement 'Bruker SAINT'
_computing_data_collection 'Bruker APEX2'
_computing_data_reduction 'Bruker SAINT'
_computing_molecular_graphics 'Bruker SHELXTL'
_computing_publication_material 'Bruker SHELXTL'
_computing_structure_refinement 'SHELXL-97 (Sheldrick, 2008)'
_computing_structure_solution 'SHELXS-97 (Sheldrick, 2008)'
_diffrn_ambient_temperature 100(2)
_diffrn_measured_fraction_theta_full 0.814
_diffrn_measured_fraction_theta_max 0.814
_diffrn_measurement_device_type 'Bruker APEX-II CCD'
_diffrn_measurement_method '\f and \w scans'
_diffrn_radiation_monochromator graphite
_diffrn_radiation_source 'fine-focus sealed tube'
_diffrn_radiation_type CuK\a
_diffrn_radiation_wavelength 1.54178
_diffrn_reflns_av_R_equivalents 0.0409
_diffrn_reflns_av_sigmaI/netI 0.0628
_diffrn_reflns_limit_h_max 9
_diffrn_reflns_limit_h_min -8
_diffrn_reflns_limit_k_max 12
_diffrn_reflns_limit_k_min -13
_diffrn_reflns_limit_l_max 15
_diffrn_reflns_limit_l_min -15
_diffrn_reflns_number 9504
_diffrn_reflns_theta_full 67.49
_diffrn_reflns_theta_max 67.49
_diffrn_reflns_theta_min 3.38
_exptl_absorpt_coefficient_mu 0.742
_exptl_absorpt_correction_T_max 0.9499
_exptl_absorpt_correction_T_min 0.8247
_exptl_absorpt_correction_type multi-scan
_exptl_absorpt_process_details sadabs
_exptl_crystal_colour colourless
_exptl_crystal_density_diffrn 1.282
_exptl_crystal_density_method 'not measured'
_exptl_crystal_description prism
_exptl_crystal_F_000 516
_exptl_crystal_size_max 0.27
_exptl_crystal_size_mid 0.14
_exptl_crystal_size_min 0.07
_refine_diff_density_max 0.550
_refine_diff_density_min -0.520
_refine_diff_density_rms 0.086
_refine_ls_abs_structure_details 'Flack H D (1983), Acta Cryst. A39, 876-881'
_refine_ls_abs_structure_Flack -0.2(3)
_refine_ls_extinction_method none
_refine_ls_goodness_of_fit_ref 1.087
_refine_ls_hydrogen_treatment constr
_refine_ls_matrix_type full
_refine_ls_number_parameters 627
_refine_ls_number_reflns 4501
_refine_ls_number_restraints 3
_refine_ls_restrained_S_all 1.086
_refine_ls_R_factor_all 0.0736
_refine_ls_R_factor_gt 0.0697
_refine_ls_shift/su_max 0.000
_refine_ls_shift/su_mean 0.000
_refine_ls_structure_factor_coef Fsqd
_refine_ls_weighting_details 'calc w=1/[\s^2^(Fo^2^)+(0.1480P)^2^+0.6441P] where P=(Fo^2^+2Fc^2^)/3'
_refine_ls_weighting_scheme calc
_refine_ls_wR_factor_gt 0.1913
_refine_ls_wR_factor_ref 0.1976
_reflns_number_gt 4238
_reflns_number_total 4501
_reflns_threshold_expression >2sigma(I)
_cod_data_source_file c5ra16796e2.cif
_cod_data_source_block cu_kfb1_0m
_cod_depositor_comments
;
The following automatic conversions were performed:

'_symmetry_cell_setting' value 'Triclinic' changed to 'triclinic'
according to
/usr/data/users/saulius/crontab/automatic-downloads/rss-feeds/RSC/lib/dictionaries/cif_core.dic
dictionary named 'cif_core.dic' version 2.4.2 from 2011-04-26.

Automatic conversion script
Id: cif_fix_values 3271 2015-04-21 07:52:19Z andrius 
;
_cod_database_code 7223081

loop_
_symmetry_equiv_pos_as_xyz
'x, y, z'

loop_
_atom_site_label
_atom_site_type_symbol
_atom_site_fract_x
_atom_site_fract_y
_atom_site_fract_z
_atom_site_U_iso_or_equiv
_atom_site_adp_type
_atom_site_occupancy
_atom_site_symmetry_multiplicity
_atom_site_calc_flag
_atom_site_refinement_flags
O1S O 0.3917(5) 0.3470(3) 0.0175(3) 0.0349(10) Uani 1 1 d .
O24 O 1.4368(5) 1.2330(3) 1.2188(3) 0.0270(9) Uani 1 1 d .
O2S O 0.8890(5) 0.1454(3) 0.5178(3) 0.0362(10) Uani 1 1 d .
O20 O 1.2667(4) 1.1034(3) 1.1594(3) 0.0216(8) Uani 1 1 d .
O4 O 0.3608(5) 0.5737(3) 0.9918(3) 0.0265(8) Uani 1 1 d .
H4 H 0.3784 0.5054 1.0124 0.040 Uiso 1 1 calc R
O3 O 0.5530(5) 0.5227(3) 0.8773(3) 0.0336(10) Uani 1 1 d .
O11 O 0.9119(5) 0.7535(4) 0.8649(3) 0.0328(10) Uani 1 1 d .
O7 O 0.6389(5) 1.2261(3) 0.8988(3) 0.0228(8) Uani 1 1 d .
H7 H 0.6861 1.2378 0.8428 0.034 Uiso 1 1 calc R
O3' O 0.7274(5) 0.9688(3) 0.3772(3) 0.0348(10) Uani 1 1 d .
O20' O 0.0131(4) 0.3888(3) 0.6594(3) 0.0217(8) Uani 1 1 d .
O24' O -0.1544(4) 0.2589(3) 0.7186(3) 0.0268(8) Uani 1 1 d .
O11' O 0.3697(5) 0.7374(4) 0.3647(3) 0.0305(9) Uani 1 1 d .
O4' O 0.9195(5) 0.9183(3) 0.4915(3) 0.0270(9) Uani 1 1 d .
H4' H 0.8934 0.8886 0.5475 0.040 Uiso 1 1 calc R
O7' O 0.6422(5) 0.2663(3) 0.3988(3) 0.0241(8) Uani 1 1 d .
H7' H 0.5913 0.2565 0.3441 0.036 Uiso 1 1 calc R
C24 C 1.3521(6) 1.1489(5) 1.2350(4) 0.0242(12) Uani 1 1 d .
C20 C 1.1754(6) 1.0046(4) 1.1977(4) 0.0206(11) Uani 1 1 d .
C17 C 1.0000(6) 1.0147(4) 1.1576(4) 0.0188(10) Uani 1 1 d .
H17 H 0.9375 0.9596 1.1997 0.023 Uiso 1 1 calc R
C13 C 0.9585(6) 0.9873(4) 1.0441(4) 0.0179(10) Uani 1 1 d .
C14 C 0.7778(6) 1.0377(4) 1.0399(4) 0.0190(10) Uani 1 1 d .
C8 C 0.7019(6) 1.0216(4) 0.9332(4) 0.0188(11) Uani 1 1 d .
C9 C 0.7268(7) 0.9182(4) 0.8828(4) 0.0200(10) Uani 1 1 d .
C10 C 0.6215(7) 0.8809(4) 0.7919(4) 0.0219(11) Uani 1 1 d .
C1 C 0.5693(6) 0.7537(4) 0.8062(4) 0.0222(11) Uani 1 1 d .
H1A H 0.4931 0.7359 0.7503 0.027 Uiso 1 1 calc R
H1B H 0.6680 0.7013 0.7983 0.027 Uiso 1 1 calc R
C2 C 0.4885(7) 0.7263(5) 0.9062(4) 0.0268(12) Uani 1 1 d .
H2A H 0.3787 0.7664 0.9089 0.032 Uiso 1 1 calc R
H2B H 0.5543 0.7563 0.9629 0.032 Uiso 1 1 calc R
C3 C 0.4707(7) 0.5976(5) 0.9215(4) 0.0251(12) Uani 1 1 d .
C22 C 1.1814(6) 1.0179(5) 1.3153(4) 0.0224(11) Uani 1 1 d .
H22A H 1.0821 1.0611 1.3413 0.027 Uiso 1 1 calc R
H22B H 1.1913 0.9414 1.3494 0.027 Uiso 1 1 calc R
C23 C 1.3359(7) 1.0864(5) 1.3326(4) 0.0292(13) Uani 1 1 d .
H23A H 1.3207 1.1409 1.3906 0.035 Uiso 1 1 calc R
H23B H 1.4331 1.0340 1.3456 0.035 Uiso 1 1 calc R
C16 C 0.9126(7) 1.1359(5) 1.1750(4) 0.0243(11) Uani 1 1 d .
H16A H 0.8496 1.1366 1.2398 0.029 Uiso 1 1 calc R
H16B H 0.9944 1.1960 1.1789 0.029 Uiso 1 1 calc R
C15 C 0.7968(6) 1.1600(4) 1.0840(4) 0.0204(10) Uani 1 1 d .
H15A H 0.8460 1.2115 1.0332 0.024 Uiso 1 1 calc R
H15B H 0.6900 1.1952 1.1069 0.024 Uiso 1 1 calc R
C7 C 0.5748(6) 1.1118(4) 0.8985(4) 0.0218(11) Uani 1 1 d .
H7A H 0.4830 1.1125 0.9493 0.026 Uiso 1 1 calc R
C6 C 0.5031(6) 1.0874(4) 0.7956(4) 0.0229(11) Uani 1 1 d .
H6A H 0.5829 1.1055 0.7415 0.028 Uiso 1 1 calc R
H6B H 0.4029 1.1377 0.7853 0.028 Uiso 1 1 calc R
C5 C 0.4604(6) 0.9600(4) 0.7868(4) 0.0214(11) Uani 1 1 d .
H5 H 0.3962 0.9425 0.8497 0.026 Uiso 1 1 calc R
C4 C 0.3480(7) 0.9409(5) 0.6973(5) 0.0279(12) Uani 1 1 d .
C28 C 0.2147(7) 0.8818(5) 0.7095(5) 0.0305(13) Uani 1 1 d .
H28A H 0.1404 0.8749 0.6544 0.037 Uiso 1 1 calc R
H28B H 0.1935 0.8463 0.7734 0.037 Uiso 1 1 calc R
C29 C 0.3801(8) 0.9965(6) 0.5964(5) 0.0376(14) Uani 1 1 d .
H29A H 0.4814 0.9618 0.5667 0.056 Uiso 1 1 calc R
H29B H 0.3915 1.0796 0.6062 0.056 Uiso 1 1 calc R
H29C H 0.2884 0.9843 0.5501 0.056 Uiso 1 1 calc R
C11 C 0.8657(6) 0.8375(4) 0.9166(4) 0.0215(11) Uani 1 1 d .
C12 C 0.9571(6) 0.8584(4) 1.0159(4) 0.0219(11) Uani 1 1 d .
H12A H 1.0715 0.8269 1.0089 0.026 Uiso 1 1 calc R
H12B H 0.9049 0.8160 1.0720 0.026 Uiso 1 1 calc R
C18 C 1.0683(6) 1.0487(5) 0.9689(4) 0.0223(11) Uani 1 1 d .
H18A H 1.1736 1.0048 0.9625 0.033 Uiso 1 1 calc R
H18B H 1.0867 1.1267 0.9941 0.033 Uiso 1 1 calc R
H18C H 1.0150 1.0539 0.9019 0.033 Uiso 1 1 calc R
C19 C 0.7210(7) 0.8847(5) 0.6928(4) 0.0257(12) Uani 1 1 d .
H19A H 0.7421 0.9652 0.6761 0.039 Uiso 1 1 calc R
H19B H 0.6592 0.8509 0.6371 0.039 Uiso 1 1 calc R
H19C H 0.8254 0.8404 0.7016 0.039 Uiso 1 1 calc R
C30 C 0.6588(6) 0.9760(5) 1.1107(4) 0.0210(11) Uani 1 1 d .
H30A H 0.6915 0.9861 1.1821 0.032 Uiso 1 1 calc R
H30B H 0.6620 0.8933 1.0942 0.032 Uiso 1 1 calc R
H30C H 0.5473 1.0094 1.1010 0.032 Uiso 1 1 calc R
C21 C 1.2683(7) 0.8932(4) 1.1658(4) 0.0238(11) Uani 1 1 d .
H21A H 1.2959 0.8971 1.0929 0.036 Uiso 1 1 calc R
H21B H 1.1996 0.8275 1.1780 0.036 Uiso 1 1 calc R
H21C H 1.3691 0.8833 1.2059 0.036 Uiso 1 1 calc R
C3' C 0.8081(7) 0.8960(5) 0.4212(4) 0.0227(12) Uani 1 1 d .
C2' C 0.7910(7) 0.7658(4) 0.4060(4) 0.0243(11) Uani 1 1 d .
H2'1 H 0.9010 0.7259 0.4082 0.029 Uiso 1 1 calc R
H2'2 H 0.7254 0.7355 0.4630 0.029 Uiso 1 1 calc R
C1' C 0.7103(6) 0.7385(4) 0.3063(4) 0.0208(11) Uani 1 1 d .
H1'1 H 0.7864 0.7565 0.2501 0.025 Uiso 1 1 calc R
H1'2 H 0.6114 0.7909 0.2988 0.025 Uiso 1 1 calc R
C10' C 0.6587(6) 0.6121(4) 0.2922(4) 0.0209(11) Uani 1 1 d .
C9' C 0.5546(6) 0.5722(5) 0.3832(4) 0.0223(11) Uani 1 1 d .
C11' C 0.4124(6) 0.6558(4) 0.4160(4) 0.0211(11) Uani 1 1 d .
C12' C 0.3234(6) 0.6334(5) 0.5148(4) 0.0235(11) Uani 1 1 d .
H12C H 0.2087 0.6644 0.5086 0.028 Uiso 1 1 calc R
H12D H 0.3754 0.6764 0.5704 0.028 Uiso 1 1 calc R
C13' C 0.3224(6) 0.5058(4) 0.5447(4) 0.0186(11) Uani 1 1 d .
C17' C 0.2808(6) 0.4781(4) 0.6580(4) 0.0202(11) Uani 1 1 d .
H17' H 0.3431 0.5331 0.7000 0.024 Uiso 1 1 calc R
C20' C 0.1046(6) 0.4887(4) 0.6977(4) 0.0221(11) Uani 1 1 d .
C24' C -0.0734(6) 0.3420(4) 0.7346(4) 0.0211(11) Uani 1 1 d .
C8' C 0.5780(6) 0.4724(4) 0.4336(4) 0.0199(11) Uani 1 1 d .
C14' C 0.5026(6) 0.4543(4) 0.5390(4) 0.0183(10) Uani 1 1 d .
C30' C 0.6223(6) 0.5159(5) 0.6111(4) 0.0227(11) Uani 1 1 d .
H30D H 0.7338 0.4825 0.6013 0.034 Uiso 1 1 calc R
H30E H 0.5887 0.5054 0.6824 0.034 Uiso 1 1 calc R
H30F H 0.6197 0.5988 0.5950 0.034 Uiso 1 1 calc R
C15' C 0.4854(6) 0.3327(4) 0.5849(4) 0.0212(11) Uani 1 1 d .
H15C H 0.4383 0.2797 0.5346 0.025 Uiso 1 1 calc R
H15D H 0.5926 0.2990 0.6083 0.025 Uiso 1 1 calc R
C16' C 0.3680(6) 0.3559(4) 0.6753(4) 0.0217(11) Uani 1 1 d .
H16C H 0.4297 0.3547 0.7404 0.026 Uiso 1 1 calc R
H16D H 0.2860 0.2958 0.6786 0.026 Uiso 1 1 calc R
C7' C 0.7068(6) 0.3798(4) 0.3990(4) 0.0204(11) Uani 1 1 d .
H7'1 H 0.7987 0.3789 0.4494 0.025 Uiso 1 1 calc R
C6' C 0.7777(6) 0.4050(4) 0.2948(4) 0.0224(11) Uani 1 1 d .
H6'1 H 0.6974 0.3873 0.2412 0.027 Uiso 1 1 calc R
H6'2 H 0.8780 0.3550 0.2833 0.027 Uiso 1 1 calc R
C5' C 0.8195(6) 0.5327(5) 0.2872(4) 0.0224(11) Uani 1 1 d .
H5' H 0.8833 0.5498 0.3501 0.027 Uiso 1 1 calc R
C4' C 0.9328(7) 0.5515(5) 0.1970(4) 0.0238(11) Uani 1 1 d .
C29' C 0.9005(9) 0.4942(6) 0.0956(5) 0.0398(16) Uani 1 1 d .
H29D H 0.8037 0.5323 0.0637 0.060 Uiso 1 1 calc R
H29E H 0.8813 0.4122 0.1068 0.060 Uiso 1 1 calc R
H29F H 0.9956 0.5011 0.0506 0.060 Uiso 1 1 calc R
C28' C 1.0656(8) 0.6093(5) 0.2094(5) 0.0327(14) Uani 1 1 d .
H28C H 1.1414 0.6153 0.1547 0.039 Uiso 1 1 calc R
H28D H 1.0858 0.6453 0.2732 0.039 Uiso 1 1 calc R
C19' C 0.5599(7) 0.6083(5) 0.1933(4) 0.0266(12) Uani 1 1 d .
H19D H 0.5368 0.5279 0.1776 0.040 Uiso 1 1 calc R
H19E H 0.6232 0.6405 0.1372 0.040 Uiso 1 1 calc R
H19F H 0.4566 0.6541 0.2017 0.040 Uiso 1 1 calc R
C18' C 0.2115(6) 0.4430(5) 0.4693(4) 0.0233(11) Uani 1 1 d .
H18D H 0.1013 0.4806 0.4701 0.035 Uiso 1 1 calc R
H18E H 0.2054 0.3619 0.4899 0.035 Uiso 1 1 calc R
H18F H 0.2575 0.4468 0.4002 0.035 Uiso 1 1 calc R
C21' C 0.0123(6) 0.5977(4) 0.6668(4) 0.0230(11) Uani 1 1 d .
H21D H -0.0068 0.5968 0.5929 0.035 Uiso 1 1 calc R
H21E H 0.0763 0.6643 0.6843 0.035 Uiso 1 1 calc R
H21F H -0.0931 0.6036 0.7029 0.035 Uiso 1 1 calc R
C22' C 0.1004(6) 0.4727(5) 0.8152(4) 0.0243(12) Uani 1 1 d .
H22C H 0.1992 0.4278 0.8393 0.029 Uiso 1 1 calc R
H22D H 0.0929 0.5484 0.8506 0.029 Uiso 1 1 calc R
C23' C -0.0532(7) 0.4066(5) 0.8331(4) 0.0260(12) Uani 1 1 d .
H23C H -0.0387 0.3524 0.8914 0.031 Uiso 1 1 calc R
H23D H -0.1492 0.4601 0.8467 0.031 Uiso 1 1 calc R

loop_
_atom_site_aniso_label
_atom_site_aniso_U_11
_atom_site_aniso_U_22
_atom_site_aniso_U_33
_atom_site_aniso_U_23
_atom_site_aniso_U_13
_atom_site_aniso_U_12
O1S 0.045(2) 0.013(2) 0.046(2) -0.0021(17) 0.005(2) -0.0012(17)
O24 0.0285(19) 0.018(2) 0.035(2) -0.0081(15) -0.0015(17) -0.0078(15)
O2S 0.050(3) 0.014(2) 0.044(2) -0.0103(17) -0.001(2) -0.0001(16)
O20 0.0255(18) 0.0093(19) 0.0302(19) -0.0027(14) 0.0014(16) -0.0026(13)
O4 0.036(2) 0.012(2) 0.032(2) -0.0011(15) 0.0003(17) -0.0028(15)
O3 0.045(2) 0.011(2) 0.044(2) -0.0054(17) 0.009(2) 0.0012(16)
O11 0.036(2) 0.023(2) 0.039(2) -0.0184(17) -0.0009(19) 0.0067(16)
O7 0.0333(19) 0.011(2) 0.0251(18) -0.0043(14) -0.0041(16) -0.0062(14)
O3' 0.050(3) 0.009(2) 0.045(2) -0.0045(17) -0.008(2) 0.0021(17)
O20' 0.0290(19) 0.011(2) 0.0252(18) -0.0072(14) -0.0010(16) -0.0032(14)
O24' 0.0274(19) 0.020(2) 0.034(2) -0.0052(16) -0.0028(16) -0.0071(15)
O11' 0.032(2) 0.022(2) 0.037(2) 0.0063(17) 0.0016(18) 0.0081(16)
O4' 0.037(2) 0.017(2) 0.0270(19) -0.0056(15) 0.0066(17) -0.0067(15)
O7' 0.0329(19) 0.0074(19) 0.032(2) -0.0074(14) 0.0001(17) -0.0040(14)
C24 0.021(2) 0.016(3) 0.036(3) -0.010(2) 0.007(2) 0.000(2)
C20 0.023(2) 0.011(3) 0.028(3) -0.004(2) -0.001(2) -0.0006(18)
C17 0.017(2) 0.010(3) 0.029(3) -0.0055(19) 0.001(2) 0.0008(17)
C13 0.019(2) 0.008(3) 0.026(3) -0.0072(19) -0.003(2) -0.0032(17)
C14 0.021(2) 0.007(3) 0.029(3) -0.005(2) 0.002(2) 0.0013(17)
C8 0.023(2) 0.011(3) 0.023(3) -0.0050(19) 0.003(2) -0.0048(18)
C9 0.031(3) 0.009(3) 0.020(2) -0.0017(19) 0.003(2) -0.0005(19)
C10 0.031(3) 0.007(3) 0.028(3) -0.004(2) 0.005(2) -0.0006(19)
C1 0.026(3) 0.016(3) 0.026(3) -0.010(2) -0.001(2) -0.0008(19)
C2 0.034(3) 0.013(3) 0.033(3) -0.007(2) 0.002(2) -0.002(2)
C3 0.031(3) 0.017(3) 0.028(3) -0.004(2) -0.002(2) -0.005(2)
C22 0.023(3) 0.017(3) 0.027(3) -0.003(2) 0.002(2) -0.003(2)
C23 0.034(3) 0.022(3) 0.032(3) -0.006(2) -0.004(2) -0.008(2)
C16 0.031(3) 0.012(3) 0.030(3) -0.010(2) 0.008(2) 0.000(2)
C15 0.021(2) 0.013(3) 0.027(3) -0.007(2) -0.004(2) 0.0021(18)
C7 0.025(2) 0.007(3) 0.034(3) -0.006(2) 0.005(2) -0.0044(19)
C6 0.026(3) 0.006(3) 0.037(3) -0.002(2) -0.003(2) -0.0009(19)
C5 0.033(3) 0.010(3) 0.021(2) -0.004(2) -0.001(2) -0.002(2)
C4 0.033(3) 0.011(3) 0.040(3) -0.003(2) -0.005(3) 0.001(2)
C28 0.036(3) 0.020(3) 0.036(3) -0.008(2) -0.012(3) -0.006(2)
C29 0.046(4) 0.038(4) 0.031(3) -0.003(3) -0.010(3) -0.016(3)
C11 0.028(3) 0.010(3) 0.027(3) -0.004(2) 0.006(2) -0.0012(19)
C12 0.024(3) 0.008(3) 0.034(3) -0.006(2) 0.002(2) -0.0006(18)
C18 0.022(2) 0.023(3) 0.022(3) -0.007(2) 0.001(2) -0.0057(19)
C19 0.036(3) 0.016(3) 0.026(3) -0.006(2) 0.003(2) -0.002(2)
C30 0.022(2) 0.020(3) 0.021(2) -0.006(2) -0.003(2) -0.0004(19)
C21 0.031(3) 0.009(3) 0.031(3) -0.004(2) 0.002(2) 0.000(2)
C3' 0.031(3) 0.016(3) 0.022(2) -0.012(2) 0.004(2) -0.009(2)
C2' 0.034(3) 0.007(3) 0.033(3) -0.002(2) -0.005(2) -0.003(2)
C1' 0.025(2) 0.012(3) 0.025(3) -0.003(2) 0.000(2) -0.0011(19)
C10' 0.028(3) 0.009(3) 0.026(3) -0.006(2) -0.006(2) -0.0018(19)
C9' 0.026(3) 0.017(3) 0.024(3) -0.008(2) -0.005(2) -0.0029(19)
C11' 0.026(3) 0.011(3) 0.026(3) -0.003(2) -0.010(2) -0.0013(19)
C12' 0.026(3) 0.011(3) 0.032(3) -0.002(2) 0.004(2) 0.0083(19)
C13' 0.019(2) 0.005(3) 0.032(3) -0.002(2) 0.002(2) -0.0025(18)
C17' 0.019(2) 0.012(3) 0.030(3) -0.007(2) 0.000(2) -0.0022(18)
C20' 0.026(3) 0.012(3) 0.029(3) -0.010(2) 0.003(2) -0.0048(19)
C24' 0.020(2) 0.017(3) 0.026(3) -0.004(2) 0.001(2) -0.0008(19)
C8' 0.028(3) 0.006(3) 0.027(3) -0.005(2) -0.005(2) -0.0042(19)
C14' 0.018(2) 0.013(3) 0.024(3) -0.006(2) -0.001(2) 0.0014(18)
C30' 0.028(3) 0.017(3) 0.024(2) -0.007(2) 0.001(2) -0.001(2)
C15' 0.026(2) 0.009(3) 0.028(3) 0.000(2) 0.001(2) -0.0012(18)
C16' 0.022(2) 0.014(3) 0.029(3) -0.003(2) -0.004(2) 0.0003(19)
C7' 0.029(3) 0.006(3) 0.026(3) -0.0050(19) -0.004(2) -0.0010(19)
C6' 0.026(2) 0.010(3) 0.032(3) -0.011(2) 0.005(2) -0.0072(19)
C5' 0.028(3) 0.016(3) 0.024(3) -0.009(2) 0.001(2) -0.004(2)
C4' 0.034(3) 0.011(3) 0.027(3) -0.003(2) 0.001(2) -0.001(2)
C29' 0.057(4) 0.036(4) 0.027(3) -0.013(3) 0.014(3) -0.009(3)
C28' 0.043(3) 0.021(3) 0.034(3) -0.005(2) 0.010(3) -0.004(2)
C19' 0.034(3) 0.017(3) 0.030(3) -0.003(2) 0.002(2) -0.004(2)
C18' 0.023(3) 0.021(3) 0.025(3) -0.007(2) -0.003(2) -0.004(2)
C21' 0.025(3) 0.016(3) 0.029(3) -0.011(2) 0.004(2) -0.0061(19)
C22' 0.027(3) 0.018(3) 0.029(3) -0.009(2) 0.002(2) -0.002(2)
C23' 0.030(3) 0.020(3) 0.028(3) -0.007(2) 0.005(2) -0.006(2)

loop_
_atom_type_symbol
_atom_type_description
_atom_type_scat_dispersion_real
_atom_type_scat_dispersion_imag
_atom_type_scat_source
C C 0.0181 0.0091 'International Tables Vol C Tables 4.2.6.8 and 6.1.1.4'
H H 0.0000 0.0000 'International Tables Vol C Tables 4.2.6.8 and 6.1.1.4'
O O 0.0492 0.0322 'International Tables Vol C Tables 4.2.6.8 and 6.1.1.4'

loop_
_geom_angle_atom_site_label_1
_geom_angle_atom_site_label_2
_geom_angle_atom_site_label_3
_geom_angle
C24 O20 C20 110.3(4)
C3 O4 H4 109.5
C7 O7 H7 109.5
C24' O20' C20' 111.1(4)
C3' O4' H4' 109.5
C7' O7' H7' 109.5
O24 C24 O20 120.5(5)
O24 C24 C23 126.7(5)
O20 C24 C23 112.8(5)
O20 C20 C21 108.2(4)
O20 C20 C17 109.4(4)
C21 C20 C17 113.4(4)
O20 C20 C22 103.8(4)
C21 C20 C22 109.8(4)
C17 C20 C22 111.8(4)
C20 C17 C16 113.9(4)
C20 C17 C13 121.8(4)
C16 C17 C13 103.1(4)
C20 C17 H17 105.6
C16 C17 H17 105.6
C13 C17 H17 105.6
C18 C13 C12 109.3(4)
C18 C13 C17 112.2(4)
C12 C13 C17 116.0(4)
C18 C13 C14 111.6(4)
C12 C13 C14 107.5(4)
C17 C13 C14 99.8(4)
C30 C14 C15 107.2(4)
C30 C14 C8 102.7(4)
C15 C14 C8 120.6(4)
C30 C14 C13 114.3(4)
C15 C14 C13 101.1(4)
C8 C14 C13 111.5(4)
C9 C8 C7 121.7(5)
C9 C8 C14 119.8(5)
C7 C8 C14 117.3(4)
C8 C9 C11 118.3(5)
C8 C9 C10 123.7(5)
C11 C9 C10 118.0(4)
C19 C10 C9 109.9(4)
C19 C10 C1 107.3(4)
C9 C10 C1 110.8(4)
C19 C10 C5 112.1(4)
C9 C10 C5 109.5(4)
C1 C10 C5 107.1(4)
C2 C1 C10 116.4(4)
C2 C1 H1A 108.2
C10 C1 H1A 108.2
C2 C1 H1B 108.2
C10 C1 H1B 108.2
H1A C1 H1B 107.3
C1 C2 C3 112.7(4)
C1 C2 H2A 109.1
C3 C2 H2A 109.1
C1 C2 H2B 109.1
C3 C2 H2B 109.1
H2A C2 H2B 107.8
O3 C3 O4 122.4(5)
O3 C3 C2 124.1(5)
O4 C3 C2 113.4(4)
C23 C22 C20 103.3(4)
C23 C22 H22A 111.1
C20 C22 H22A 111.1
C23 C22 H22B 111.1
C20 C22 H22B 111.1
H22A C22 H22B 109.1
C24 C23 C22 102.6(5)
C24 C23 H23A 111.2
C22 C23 H23A 111.2
C24 C23 H23B 111.2
C22 C23 H23B 111.2
H23A C23 H23B 109.2
C15 C16 C17 107.5(4)
C15 C16 H16A 110.2
C17 C16 H16A 110.2
C15 C16 H16B 110.2
C17 C16 H16B 110.2
H16A C16 H16B 108.5
C16 C15 C14 102.3(4)
C16 C15 H15A 111.3
C14 C15 H15A 111.3
C16 C15 H15B 111.3
C14 C15 H15B 111.3
H15A C15 H15B 109.2
O7 C7 C6 109.8(4)
O7 C7 C8 111.3(4)
C6 C7 C8 113.8(4)
O7 C7 H7A 107.2
C6 C7 H7A 107.2
C8 C7 H7A 107.2
C7 C6 C5 111.0(4)
C7 C6 H6A 109.4
C5 C6 H6A 109.4
C7 C6 H6B 109.4
C5 C6 H6B 109.4
H6A C6 H6B 108.0
C4 C5 C6 111.6(5)
C4 C5 C10 116.6(4)
C6 C5 C10 109.5(4)
C4 C5 H5 106.2
C6 C5 H5 106.2
C10 C5 H5 106.2
C28 C4 C29 119.5(6)
C28 C4 C5 120.3(5)
C29 C4 C5 120.0(5)
C4 C28 H28A 120.0
C4 C28 H28B 120.0
H28A C28 H28B 120.0
C4 C29 H29A 109.5
C4 C29 H29B 109.5
H29A C29 H29B 109.5
C4 C29 H29C 109.5
H29A C29 H29C 109.5
H29B C29 H29C 109.5
O11 C11 C9 121.5(5)
O11 C11 C12 117.5(5)
C9 C11 C12 121.0(4)
C11 C12 C13 112.7(5)
C11 C12 H12A 109.0
C13 C12 H12A 109.0
C11 C12 H12B 109.0
C13 C12 H12B 109.0
H12A C12 H12B 107.8
C13 C18 H18A 109.5
C13 C18 H18B 109.5
H18A C18 H18B 109.5
C13 C18 H18C 109.5
H18A C18 H18C 109.5
H18B C18 H18C 109.5
C10 C19 H19A 109.5
C10 C19 H19B 109.5
H19A C19 H19B 109.5
C10 C19 H19C 109.5
H19A C19 H19C 109.5
H19B C19 H19C 109.5
C14 C30 H30A 109.5
C14 C30 H30B 109.5
H30A C30 H30B 109.5
C14 C30 H30C 109.5
H30A C30 H30C 109.5
H30B C30 H30C 109.5
C20 C21 H21A 109.5
C20 C21 H21B 109.5
H21A C21 H21B 109.5
C20 C21 H21C 109.5
H21A C21 H21C 109.5
H21B C21 H21C 109.5
O3' C3' O4' 123.9(5)
O3' C3' C2' 123.8(5)
O4' C3' C2' 112.3(5)
C1' C2' C3' 112.5(5)
C1' C2' H2'1 109.1
C3' C2' H2'1 109.1
C1' C2' H2'2 109.1
C3' C2' H2'2 109.1
H2'1 C2' H2'2 107.8
C2' C1' C10' 116.4(4)
C2' C1' H1'1 108.2
C10' C1' H1'1 108.2
C2' C1' H1'2 108.2
C10' C1' H1'2 108.2
H1'1 C1' H1'2 107.3
C19' C10' C9' 110.1(4)
C19' C10' C1' 107.3(4)
C9' C10' C1' 111.6(4)
C19' C10' C5' 112.3(4)
C9' C10' C5' 108.3(4)
C1' C10' C5' 107.3(4)
C8' C9' C11' 118.6(5)
C8' C9' C10' 125.5(5)
C11' C9' C10' 115.9(5)
O11' C11' C12' 119.4(5)
O11' C11' C9' 121.5(5)
C12' C11' C9' 119.1(4)
C11' C12' C13' 114.2(4)
C11' C12' H12C 108.7
C13' C12' H12C 108.7
C11' C12' H12D 108.7
C13' C12' H12D 108.7
H12C C12' H12D 107.6
C12' C13' C18' 108.8(5)
C12' C13' C17' 117.0(4)
C18' C13' C17' 111.9(4)
C12' C13' C14' 107.9(4)
C18' C13' C14' 110.8(4)
C17' C13' C14' 100.1(4)
C20' C17' C13' 121.3(4)
C20' C17' C16' 114.0(4)
C13' C17' C16' 103.3(4)
C20' C17' H17' 105.7
C13' C17' H17' 105.7
C16' C17' H17' 105.7
C21' C20' O20' 108.1(4)
C21' C20' C17' 114.2(5)
O20' C20' C17' 109.3(4)
C21' C20' C22' 111.0(4)
O20' C20' C22' 103.2(4)
C17' C20' C22' 110.6(5)
O24' C24' O20' 120.8(4)
O24' C24' C23' 128.5(5)
O20' C24' C23' 110.7(4)
C9' C8' C14' 121.5(4)
C9' C8' C7' 121.6(5)
C14' C8' C7' 115.8(4)
C8' C14' C15' 122.1(4)
C8' C14' C30' 102.6(4)
C15' C14' C30' 105.6(4)
C8' C14' C13' 111.6(4)
C15' C14' C13' 101.7(4)
C30' C14' C13' 113.5(4)
C14' C30' H30D 109.5
C14' C30' H30E 109.5
H30D C30' H30E 109.5
C14' C30' H30F 109.5
H30D C30' H30F 109.5
H30E C30' H30F 109.5
C16' C15' C14' 102.9(4)
C16' C15' H15C 111.2
C14' C15' H15C 111.2
C16' C15' H15D 111.2
C14' C15' H15D 111.2
H15C C15' H15D 109.1
C15' C16' C17' 107.3(4)
C15' C16' H16C 110.3
C17' C16' H16C 110.3
C15' C16' H16D 110.3
C17' C16' H16D 110.3
H16C C16' H16D 108.5
O7' C7' C6' 109.5(4)
O7' C7' C8' 111.6(4)
C6' C7' C8' 112.7(4)
O7' C7' H7'1 107.6
C6' C7' H7'1 107.6
C8' C7' H7'1 107.6
C7' C6' C5' 110.3(4)
C7' C6' H6'1 109.6
C5' C6' H6'1 109.6
C7' C6' H6'2 109.6
C5' C6' H6'2 109.6
H6'1 C6' H6'2 108.1
C4' C5' C6' 110.6(4)
C4' C5' C10' 116.5(5)
C6' C5' C10' 110.0(4)
C4' C5' H5' 106.4
C6' C5' H5' 106.4
C10' C5' H5' 106.4
C28' C4' C29' 120.1(5)
C28' C4' C5' 120.0(5)
C29' C4' C5' 119.7(5)
C4' C29' H29D 109.5
C4' C29' H29E 109.5
H29D C29' H29E 109.5
C4' C29' H29F 109.5
H29D C29' H29F 109.5
H29E C29' H29F 109.5
C4' C28' H28C 120.0
C4' C28' H28D 120.0
H28C C28' H28D 120.0
C10' C19' H19D 109.5
C10' C19' H19E 109.5
H19D C19' H19E 109.5
C10' C19' H19F 109.5
H19D C19' H19F 109.5
H19E C19' H19F 109.5
C13' C18' H18D 109.5
C13' C18' H18E 109.5
H18D C18' H18E 109.5
C13' C18' H18F 109.5
H18D C18' H18F 109.5
H18E C18' H18F 109.5
C20' C21' H21D 109.5
C20' C21' H21E 109.5
H21D C21' H21E 109.5
C20' C21' H21F 109.5
H21D C21' H21F 109.5
H21E C21' H21F 109.5
C23' C22' C20' 103.6(4)
C23' C22' H22C 111.1
C20' C22' H22C 111.1
C23' C22' H22D 111.1
C20' C22' H22D 111.1
H22C C22' H22D 109.0
C24' C23' C22' 103.6(4)
C24' C23' H23C 111.0
C22' C23' H23C 111.0
C24' C23' H23D 111.0
C22' C23' H23D 111.0
H23C C23' H23D 109.0

loop_
_geom_bond_atom_site_label_1
_geom_bond_atom_site_label_2
_geom_bond_distance
O24 C24 1.240(7)
O20 C24 1.335(7)
O20 C20 1.482(6)
O4 C3 1.321(7)
O4 H4 0.8400
O3 C3 1.216(7)
O11 C11 1.226(6)
O7 C7 1.447(6)
O7 H7 0.8400
O3' C3' 1.193(7)
O20' C24' 1.339(6)
O20' C20' 1.495(6)
O24' C24' 1.213(6)
O11' C11' 1.197(7)
O4' C3' 1.330(7)
O4' H4' 0.8400
O7' C7' 1.439(6)
O7' H7' 0.8400
C24 C23 1.475(8)
C20 C21 1.520(7)
C20 C17 1.527(7)
C20 C22 1.547(7)
C17 C16 1.558(6)
C17 C13 1.561(7)
C17 H17 1.0000
C13 C18 1.527(7)
C13 C12 1.537(6)
C13 C14 1.561(7)
C14 C30 1.541(7)
C14 C15 1.542(7)
C14 C8 1.544(7)
C8 C9 1.372(7)
C8 C7 1.506(8)
C9 C11 1.501(8)
C9 C10 1.544(8)
C10 C19 1.530(7)
C10 C1 1.563(7)
C10 C5 1.567(7)
C1 C2 1.504(8)
C1 H1A 0.9900
C1 H1B 0.9900
C2 C3 1.516(8)
C2 H2A 0.9900
C2 H2B 0.9900
C22 C23 1.542(7)
C22 H22A 0.9900
C22 H22B 0.9900
C23 H23A 0.9900
C23 H23B 0.9900
C16 C15 1.540(8)
C16 H16A 0.9900
C16 H16B 0.9900
C15 H15A 0.9900
C15 H15B 0.9900
C7 C6 1.502(8)
C7 H7A 1.0000
C6 C5 1.536(7)
C6 H6A 0.9900
C6 H6B 0.9900
C5 C4 1.514(8)
C5 H5 1.0000
C4 C28 1.323(9)
C4 C29 1.495(9)
C28 H28A 0.9500
C28 H28B 0.9500
C29 H29A 0.9800
C29 H29B 0.9800
C29 H29C 0.9800
C11 C12 1.525(8)
C12 H12A 0.9900
C12 H12B 0.9900
C18 H18A 0.9800
C18 H18B 0.9800
C18 H18C 0.9800
C19 H19A 0.9800
C19 H19B 0.9800
C19 H19C 0.9800
C30 H30A 0.9800
C30 H30B 0.9800
C30 H30C 0.9800
C21 H21A 0.9800
C21 H21B 0.9800
C21 H21C 0.9800
C3' C2' 1.533(7)
C2' C1' 1.504(8)
C2' H2'1 0.9900
C2' H2'2 0.9900
C1' C10' 1.554(7)
C1' H1'1 0.9900
C1' H1'2 0.9900
C10' C19' 1.528(8)
C10' C9' 1.544(8)
C10' C5' 1.566(7)
C9' C8' 1.335(8)
C9' C11' 1.533(7)
C11' C12' 1.508(8)
C12' C13' 1.528(7)
C12' H12C 0.9900
C12' H12D 0.9900
C13' C18' 1.547(7)
C13' C17' 1.555(7)
C13' C14' 1.562(6)
C17' C20' 1.528(7)
C17' C16' 1.568(7)
C17' H17' 1.0000
C20' C21' 1.493(8)
C20' C22' 1.547(8)
C24' C23' 1.503(7)
C8' C14' 1.526(7)
C8' C7' 1.531(7)
C14' C15' 1.542(8)
C14' C30' 1.560(7)
C30' H30D 0.9800
C30' H30E 0.9800
C30' H30F 0.9800
C15' C16' 1.535(7)
C15' H15C 0.9900
C15' H15D 0.9900
C16' H16C 0.9900
C16' H16D 0.9900
C7' C6' 1.513(7)
C7' H7'1 1.0000
C6' C5' 1.536(7)
C6' H6'1 0.9900
C6' H6'2 0.9900
C5' C4' 1.519(7)
C5' H5' 1.0000
C4' C28' 1.314(9)
C4' C29' 1.513(8)
C29' H29D 0.9800
C29' H29E 0.9800
C29' H29F 0.9800
C28' H28C 0.9500
C28' H28D 0.9500
C19' H19D 0.9800
C19' H19E 0.9800
C19' H19F 0.9800
C18' H18D 0.9800
C18' H18E 0.9800
C18' H18F 0.9800
C21' H21D 0.9800
C21' H21E 0.9800
C21' H21F 0.9800
C22' C23' 1.520(7)
C22' H22C 0.9900
C22' H22D 0.9900
C23' H23C 0.9900
C23' H23D 0.9900

loop_
_geom_hbond_atom_site_label_D
_geom_hbond_atom_site_label_H
_geom_hbond_atom_site_label_A
_geom_hbond_distance_DH
_geom_hbond_distance_HA
_geom_hbond_distance_DA
_geom_hbond_angle_DHA
_geom_hbond_site_symmetry_A
O7' H7' O24 0.84 2.10 2.932(5) 172.7 1_444
O7 H7 O24' 0.84 2.10 2.930(5) 169.0 1_665
O4 H4 O1S 0.84 1.83 2.643(5) 162.0 1_556

loop_
_geom_torsion_atom_site_label_1
_geom_torsion_atom_site_label_2
_geom_torsion_atom_site_label_3
_geom_torsion_atom_site_label_4
_geom_torsion
C20 O20 C24 O24 -179.8(4)
C20 O20 C24 C23 1.9(5)
C24 O20 C20 C21 -101.7(5)
C24 O20 C20 C17 134.4(4)
C24 O20 C20 C22 15.0(5)
O20 C20 C17 C16 -50.0(5)
C21 C20 C17 C16 -170.9(4)
C22 C20 C17 C16 64.3(6)
O20 C20 C17 C13 74.4(5)
C21 C20 C17 C13 -46.5(7)
C22 C20 C17 C13 -171.2(4)
C20 C17 C13 C18 -49.3(6)
C16 C17 C13 C18 79.9(5)
C20 C17 C13 C12 77.2(6)
C16 C17 C13 C12 -153.6(4)
C20 C17 C13 C14 -167.7(4)
C16 C17 C13 C14 -38.4(5)
C18 C13 C14 C30 177.5(4)
C12 C13 C14 C30 57.7(5)
C17 C13 C14 C30 -63.7(5)
C18 C13 C14 C15 -67.7(5)
C12 C13 C14 C15 172.4(4)
C17 C13 C14 C15 51.0(5)
C18 C13 C14 C8 61.6(5)
C12 C13 C14 C8 -58.2(5)
C17 C13 C14 C8 -179.6(4)
C30 C14 C8 C9 -79.4(5)
C15 C14 C8 C9 161.7(5)
C13 C14 C8 C9 43.4(6)
C30 C14 C8 C7 88.2(5)
C15 C14 C8 C7 -30.8(6)
C13 C14 C8 C7 -149.0(4)
C7 C8 C9 C11 174.7(4)
C14 C8 C9 C11 -18.3(7)
C7 C8 C9 C10 -4.3(8)
C14 C8 C9 C10 162.7(4)
C8 C9 C10 C19 108.5(5)
C11 C9 C10 C19 -70.5(6)
C8 C9 C10 C1 -133.1(5)
C11 C9 C10 C1 47.9(6)
C8 C9 C10 C5 -15.2(7)
C11 C9 C10 C5 165.9(4)
C19 C10 C1 C2 172.3(5)
C9 C10 C1 C2 52.3(6)
C5 C10 C1 C2 -67.1(6)
C10 C1 C2 C3 -169.4(5)
C1 C2 C3 O3 21.5(8)
C1 C2 C3 O4 -161.4(5)
O20 C20 C22 C23 -24.8(5)
C21 C20 C22 C23 90.8(5)
C17 C20 C22 C23 -142.5(5)
O24 C24 C23 C22 163.9(5)
O20 C24 C23 C22 -17.9(6)
C20 C22 C23 C24 25.4(5)
C20 C17 C16 C15 146.4(5)
C13 C17 C16 C15 12.5(5)
C17 C16 C15 C14 19.0(5)
C30 C14 C15 C16 76.7(5)
C8 C14 C15 C16 -166.6(4)
C13 C14 C15 C16 -43.2(5)
C9 C8 C7 O7 -135.3(5)
C14 C8 C7 O7 57.4(6)
C9 C8 C7 C6 -10.6(7)
C14 C8 C7 C6 -178.0(4)
O7 C7 C6 C5 170.5(4)
C8 C7 C6 C5 44.9(6)
C7 C6 C5 C4 164.6(4)
C7 C6 C5 C10 -64.9(5)
C19 C10 C5 C4 53.4(6)
C9 C10 C5 C4 175.7(4)
C1 C10 C5 C4 -64.1(6)
C19 C10 C5 C6 -74.3(5)
C9 C10 C5 C6 48.0(5)
C1 C10 C5 C6 168.1(4)
C6 C5 C4 C28 -131.7(6)
C10 C5 C4 C28 101.6(6)
C6 C5 C4 C29 43.7(7)
C10 C5 C4 C29 -83.1(6)
C8 C9 C11 O11 -167.6(5)
C10 C9 C11 O11 11.4(7)
C8 C9 C11 C12 11.2(7)
C10 C9 C11 C12 -169.8(4)
O11 C11 C12 C13 149.6(5)
C9 C11 C12 C13 -29.3(7)
C18 C13 C12 C11 -70.1(5)
C17 C13 C12 C11 161.9(4)
C14 C13 C12 C11 51.3(5)
O3' C3' C2' C1' 20.8(7)
O4' C3' C2' C1' -161.2(4)
C3' C2' C1' C10' -169.3(4)
C2' C1' C10' C19' 172.5(4)
C2' C1' C10' C9' 51.8(6)
C2' C1' C10' C5' -66.6(5)
C19' C10' C9' C8' 108.9(6)
C1' C10' C9' C8' -132.1(5)
C5' C10' C9' C8' -14.2(7)
C19' C10' C9' C11' -70.6(5)
C1' C10' C9' C11' 48.4(6)
C5' C10' C9' C11' 166.3(4)
C8' C9' C11' O11' -168.3(5)
C10' C9' C11' O11' 11.2(7)
C8' C9' C11' C12' 10.9(7)
C10' C9' C11' C12' -169.5(5)
O11' C11' C12' C13' 150.2(5)
C9' C11' C12' C13' -29.1(7)
C11' C12' C13' C18' -69.7(5)
C11' C12' C13' C17' 162.3(4)
C11' C12' C13' C14' 50.5(6)
C12' C13' C17' C20' 76.7(6)
C18' C13' C17' C20' -49.8(6)
C14' C13' C17' C20' -167.2(4)
C12' C13' C17' C16' -154.1(4)
C18' C13' C17' C16' 79.4(5)
C14' C13' C17' C16' -38.0(5)
C24' O20' C20' C21' -101.4(5)
C24' O20' C20' C17' 133.8(4)
C24' O20' C20' C22' 16.2(5)
C13' C17' C20' C21' -46.3(6)
C16' C17' C20' C21' -170.7(4)
C13' C17' C20' O20' 74.8(6)
C16' C17' C20' O20' -49.6(6)
C13' C17' C20' C22' -172.3(4)
C16' C17' C20' C22' 63.3(6)
C20' O20' C24' O24' -179.1(5)
C20' O20' C24' C23' 1.1(6)
C11' C9' C8' C14' -17.8(7)
C10' C9' C8' C14' 162.7(5)
C11' C9' C8' C7' 174.2(4)
C10' C9' C8' C7' -5.3(8)
C9' C8' C14' C15' 162.2(5)
C7' C8' C14' C15' -29.2(7)
C9' C8' C14' C30' -80.1(6)
C7' C8' C14' C30' 88.6(5)
C9' C8' C14' C13' 41.8(6)
C7' C8' C14' C13' -149.6(4)
C12' C13' C14' C8' -55.8(5)
C18' C13' C14' C8' 63.2(6)
C17' C13' C14' C8' -178.6(4)
C12' C13' C14' C15' 172.4(4)
C18' C13' C14' C15' -68.6(5)
C17' C13' C14' C15' 49.6(4)
C12' C13' C14' C30' 59.5(6)
C18' C13' C14' C30' 178.4(4)
C17' C13' C14' C30' -63.3(5)
C8' C14' C15' C16' -166.5(4)
C30' C14' C15' C16' 77.3(5)
C13' C14' C15' C16' -41.4(5)
C14' C15' C16' C17' 17.4(5)
C20' C17' C16' C15' 146.8(4)
C13' C17' C16' C15' 13.2(5)
C9' C8' C7' O7' -134.1(5)
C14' C8' C7' O7' 57.3(6)
C9' C8' C7' C6' -10.4(7)
C14' C8' C7' C6' -179.0(4)
O7' C7' C6' C5' 170.0(4)
C8' C7' C6' C5' 45.1(6)
C7' C6' C5' C4' 163.9(4)
C7' C6' C5' C10' -66.0(6)
C19' C10' C5' C4' 53.3(6)
C9' C10' C5' C4' 175.1(4)
C1' C10' C5' C4' -64.3(5)
C19' C10' C5' C6' -73.6(6)
C9' C10' C5' C6' 48.2(5)
C1' C10' C5' C6' 168.8(4)
C6' C5' C4' C28' -131.3(6)
C10' C5' C4' C28' 102.2(6)
C6' C5' C4' C29' 43.2(7)
C10' C5' C4' C29' -83.4(6)
C21' C20' C22' C23' 89.2(5)
O20' C20' C22' C23' -26.3(5)
C17' C20' C22' C23' -143.0(4)
O24' C24' C23' C22' 162.0(5)
O20' C24' C23' C22' -18.3(6)
C20' C22' C23' C24' 26.9(6)
